data_7208474
loop_
_publ_author_name
'Zhang, Yun-Xue'
'Yang, Jin'
'Kan, Wei-Qiu'
'Ma, Jian-Fang'

_publ_section_title
;
 A series of coordination polymers based on flexible
 5-carboxy-1-(4&#x2032;-carboxybenzyl)-2-oxidopyridinium and structurally
 related N-donor ligands: syntheses, structures and photoluminescent
 properties
;
_journal_issue 18
_journal_name_full CrystEngComm
_journal_page_first 6004
_journal_paper_doi 10.1039/c2ce25439e
_journal_volume 14
_journal_year 2012
_chemical_formula_moiety 'C79 H74 N8 O14 Zn2'
_chemical_formula_sum 'C79 H74 N8 O14 Zn2'
_chemical_formula_weight 1490.20
_chemical_name_systematic
;
?
;
_space_group_IT_number 14
_symmetry_cell_setting monoclinic
_symmetry_space_group_name_Hall '-P 2yn'
_symmetry_space_group_name_H-M 'P 1 21/n 1'
_atom_sites_solution_hydrogens geom
_atom_sites_solution_primary direct
_atom_sites_solution_secondary difmap
_audit_creation_method SHELXL-97
_cell_angle_alpha 90
_cell_angle_beta 91.543(4)
_cell_angle_gamma 90
_cell_formula_units_Z 2
_cell_length_a 12.1730(6)
_cell_length_b 24.0550(10)
_cell_length_c 14.2350(6)
_cell_measurement_reflns_used 2262
_cell_measurement_temperature 293(2)
_cell_measurement_theta_max 29.2146
_cell_measurement_theta_min 3.2711
_cell_volume 4166.8(3)
_computing_cell_refinement CrysAlis
_computing_data_collection 'CrysAlis (Oxford Diffraction, 2006)'
_computing_data_reduction CrysAlis
_computing_structure_refinement 'SHELXL-97 (Sheldrick, 2008)'
_computing_structure_solution 'SHELXL-97 (Sheldrick, 2008)'
_diffrn_ambient_temperature 293(2)
_diffrn_detector_area_resol_mean 10.0
_diffrn_measured_fraction_theta_full 0.983
_diffrn_measured_fraction_theta_max 0.983
_diffrn_measurement_device_type 'Oxford Diffraction Gemini R Ultra'
_diffrn_measurement_method '\w scan'
_diffrn_radiation_monochromator graphite
_diffrn_radiation_source 'fine-focus sealed tube'
_diffrn_radiation_type MoK\a
_diffrn_radiation_wavelength 0.71069
_diffrn_reflns_av_R_equivalents 0.0576
_diffrn_reflns_av_sigmaI/netI 0.1038
_diffrn_reflns_limit_h_max 14
_diffrn_reflns_limit_h_min -14
_diffrn_reflns_limit_k_max 23
_diffrn_reflns_limit_k_min -28
_diffrn_reflns_limit_l_max 12
_diffrn_reflns_limit_l_min -16
_diffrn_reflns_number 15054
_diffrn_reflns_theta_full 25.03
_diffrn_reflns_theta_max 25.03
_diffrn_reflns_theta_min 3.34
_exptl_absorpt_coefficient_mu 0.638
_exptl_absorpt_correction_T_max 0.8831
_exptl_absorpt_correction_T_min 0.8268
_exptl_absorpt_correction_type multi-scan
_exptl_absorpt_process_details
;
CrysAlis (Oxford Diffraction, 2006)
;
_exptl_crystal_colour yellow
_exptl_crystal_density_diffrn 1.188
_exptl_crystal_density_method 'not measured'
_exptl_crystal_description block
_exptl_crystal_F_000 1552
_exptl_crystal_size_max 0.31
_exptl_crystal_size_mid 0.25
_exptl_crystal_size_min 0.20
_refine_diff_density_max 0.494
_refine_diff_density_min -0.306
_refine_diff_density_rms 0.065
_refine_ls_extinction_method none
_refine_ls_goodness_of_fit_ref 1.076
_refine_ls_hydrogen_treatment constr
_refine_ls_matrix_type full
_refine_ls_number_parameters 533
_refine_ls_number_reflns 7238
_refine_ls_number_restraints 1106
_refine_ls_restrained_S_all 1.060
_refine_ls_R_factor_all 0.1754
_refine_ls_R_factor_gt 0.0870
_refine_ls_shift/su_max 0.000
_refine_ls_shift/su_mean 0.000
_refine_ls_structure_factor_coef Fsqd
_refine_ls_weighting_details 'calc w=1/[\s^2^(Fo^2^)+(0.0132P)^2^+10.0000P] where P=(Fo^2^+2Fc^2^)/3'
_refine_ls_weighting_scheme calc
_refine_ls_wR_factor_gt 0.1588
_refine_ls_wR_factor_ref 0.1887
_reflns_number_gt 3494
_reflns_number_total 7238
_reflns_threshold_expression >2\s(I)
_cod_data_source_file c2ce25439e.txt
_cod_data_source_block Compound-3
_cod_depositor_comments
;
The following automatic conversions were performed:

'_symmetry_cell_setting' value 'Monoclinic' changed to 'monoclinic'
according to /home/saulius/struct/CIF-dictionaries/cif_core.dic
dictionary named 'cif_core.dic' version 2.4.1 from 2010-06-29.

Automatic conversion script
Id: cif_fix_values 1891 2012-01-12 08:04:46Z andrius 
;
_cod_original_sg_symbol_Hall -p2yn
_cod_original_sg_symbol_H-M p21/n
_cod_database_code 7208474

loop_
_symmetry_equiv_pos_as_xyz
'x, y, z'
'-x+1/2, y+1/2, -z+1/2'
'-x, -y, -z'
'x-1/2, -y-1/2, z-1/2'

loop_
_atom_site_label
_atom_site_type_symbol
_atom_site_fract_x
_atom_site_fract_y
_atom_site_fract_z
_atom_site_U_iso_or_equiv
_atom_site_adp_type
_atom_site_occupancy
_atom_site_symmetry_multiplicity
_atom_site_calc_flag
_atom_site_refinement_flags
_atom_site_disorder_assembly
_atom_site_disorder_group
Zn1 Zn 0.18642(7) 0.09642(3) 0.16320(6) 0.0751(3) Uani 1 1 d . . .
C1 C 0.5316(7) 0.3287(3) 0.6173(6) 0.0771(17) Uani 1 1 d U . .
C2 C 0.4524(6) 0.2814(3) 0.6233(5) 0.0816(16) Uani 1 1 d U . .
C3 C 0.4625(7) 0.2420(3) 0.6919(6) 0.0919(17) Uani 1 1 d U . .
H3 H 0.5187 0.2448 0.7373 0.110 Uiso 1 1 calc R . .
C4 C 0.3877(7) 0.1970(3) 0.6942(6) 0.0936(16) Uani 1 1 d U . .
H4 H 0.3958 0.1699 0.7404 0.112 Uiso 1 1 calc R . .
C5 C 0.3035(7) 0.1931(3) 0.6285(6) 0.0874(16) Uani 1 1 d U . .
C6 C 0.2934(7) 0.2340(3) 0.5614(6) 0.0902(16) Uani 1 1 d U . .
H6 H 0.2359 0.2326 0.5171 0.108 Uiso 1 1 calc R . .
C7 C 0.3682(6) 0.2772(3) 0.5594(6) 0.0877(16) Uani 1 1 d U . .
H7 H 0.3605 0.3042 0.5129 0.105 Uiso 1 1 calc R . .
C8 C 0.2271(7) 0.1447(3) 0.6301(6) 0.0942(16) Uani 1 1 d U . .
H8A H 0.1572 0.1550 0.6007 0.113 Uiso 1 1 calc R . .
H8B H 0.2141 0.1343 0.6947 0.113 Uiso 1 1 calc R . .
C9 C 0.3315(7) 0.0555(4) 0.6282(7) 0.0971(17) Uani 1 1 d U . .
C10 C 0.3678(7) 0.0102(4) 0.5760(6) 0.1058(19) Uani 1 1 d U . .
H10 H 0.4035 -0.0190 0.6068 0.127 Uiso 1 1 calc R . .
C11 C 0.3520(7) 0.0078(4) 0.4801(6) 0.1041(19) Uani 1 1 d U . .
H11 H 0.3759 -0.0231 0.4471 0.125 Uiso 1 1 calc R . .
C12 C 0.3006(6) 0.0513(3) 0.4322(6) 0.0893(17) Uani 1 1 d U . .
C13 C 0.2618(6) 0.0944(3) 0.4827(6) 0.0897(16) Uani 1 1 d U . .
H13 H 0.2261 0.1235 0.4516 0.108 Uiso 1 1 calc R . .
C14 C 0.2839(7) 0.0512(4) 0.3272(6) 0.0906(19) Uani 1 1 d U . .
C15 C -0.0159(6) 0.0265(3) 0.2341(5) 0.0873(17) Uani 1 1 d U . .
H15 H -0.0244 0.0554 0.2766 0.105 Uiso 1 1 calc R . .
C16 C -0.0889(6) -0.0155(3) 0.2349(5) 0.0906(18) Uani 1 1 d U . .
H16 H -0.1457 -0.0157 0.2773 0.109 Uiso 1 1 calc R . .
C17 C -0.0776(6) -0.0567(3) 0.1737(5) 0.0857(17) Uani 1 1 d U . .
H17 H -0.1278 -0.0858 0.1726 0.103 Uiso 1 1 calc R . .
C18 C 0.0073(6) -0.0566(3) 0.1117(5) 0.0789(16) Uani 1 1 d U . .
H18 H 0.0157 -0.0854 0.0688 0.095 Uiso 1 1 calc R . .
C19 C 0.0791(6) -0.0127(3) 0.1155(5) 0.0708(15) Uani 1 1 d U . .
C20 C 0.1742(5) -0.0071(3) 0.0505(5) 0.0679(13) Uani 1 1 d U . .
C21 C 0.2022(5) -0.0461(3) -0.0145(4) 0.0697(14) Uani 1 1 d U . .
H21 H 0.1634 -0.0793 -0.0195 0.084 Uiso 1 1 calc R . .
C22 C 0.2902(5) -0.0355(3) -0.0738(5) 0.0684(13) Uani 1 1 d U . .
C23 C 0.3470(5) 0.0143(3) -0.0618(5) 0.0703(14) Uani 1 1 d U . .
H23 H 0.4067 0.0225 -0.0988 0.084 Uiso 1 1 calc R . .
C24 C 0.3136(6) 0.0513(3) 0.0056(5) 0.0705(13) Uani 1 1 d U . .
C25 C 0.3633(6) 0.1066(3) 0.0226(5) 0.0770(15) Uani 1 1 d U . .
C26 C 0.4518(6) 0.1262(3) -0.0270(5) 0.0897(17) Uani 1 1 d U . .
H26 H 0.4843 0.1046 -0.0727 0.108 Uiso 1 1 calc R . .
C27 C 0.4909(7) 0.1803(3) -0.0057(6) 0.1003(19) Uani 1 1 d U . .
H27 H 0.5495 0.1951 -0.0381 0.120 Uiso 1 1 calc R . .
C28 C 0.4422(7) 0.2105(4) 0.0624(6) 0.105(2) Uani 1 1 d U . .
H28 H 0.4667 0.2461 0.0770 0.125 Uiso 1 1 calc R . .
C29 C 0.3560(7) 0.1873(3) 0.1094(6) 0.0957(18) Uani 1 1 d U . .
H29 H 0.3227 0.2081 0.1558 0.115 Uiso 1 1 calc R . .
C30 C 0.3192(6) -0.0760(3) -0.1494(5) 0.0695(13) Uani 1 1 d U A .
C31 C 0.2461(6) -0.1148(3) -0.1827(5) 0.0807(15) Uani 1 1 d U . .
H31 H 0.1764 -0.1159 -0.1575 0.097 Uiso 1 1 calc R . .
C32 C 0.2710(6) -0.1523(3) -0.2516(5) 0.0888(15) Uani 1 1 d U A .
H32 H 0.2181 -0.1780 -0.2712 0.107 Uiso 1 1 calc R . .
C33 C 0.3722(6) -0.1529(3) -0.2926(5) 0.0832(15) Uani 1 1 d U . .
C34 C 0.4467(6) -0.1141(3) -0.2596(5) 0.0866(15) Uani 1 1 d U A .
H34 H 0.5162 -0.1133 -0.2851 0.104 Uiso 1 1 calc R . .
C35 C 0.4223(6) -0.0755(3) -0.1888(5) 0.0792(14) Uani 1 1 d U . .
H35 H 0.4749 -0.0498 -0.1685 0.095 Uiso 1 1 calc R A .
C36 C 0.4019(7) -0.1916(3) -0.3699(6) 0.0938(15) Uani 0.677(9) 1 d PU A 1
C37 C 0.4260(12) -0.1599(5) -0.4594(8) 0.104(3) Uani 0.677(9) 1 d PDU A 1
H37A H 0.4447 -0.1857 -0.5079 0.156 Uiso 0.677(9) 1 calc PR A 1
H37B H 0.4864 -0.1349 -0.4477 0.156 Uiso 0.677(9) 1 calc PR A 1
H37C H 0.3622 -0.1391 -0.4791 0.156 Uiso 0.677(9) 1 calc PR A 1
C38 C 0.5045(11) -0.2224(6) -0.3404(9) 0.112(3) Uani 0.677(9) 1 d PDU A 1
H38A H 0.5245 -0.2476 -0.3894 0.167 Uiso 0.677(9) 1 calc PR A 1
H38B H 0.4914 -0.2430 -0.2840 0.167 Uiso 0.677(9) 1 calc PR A 1
H38C H 0.5630 -0.1964 -0.3288 0.167 Uiso 0.677(9) 1 calc PR A 1
C39 C 0.3163(11) -0.2350(6) -0.3917(11) 0.115(3) Uani 0.677(9) 1 d PDU A 1
H39A H 0.3404 -0.2582 -0.4420 0.172 Uiso 0.677(9) 1 calc PR A 1
H39B H 0.2485 -0.2172 -0.4101 0.172 Uiso 0.677(9) 1 calc PR A 1
H39C H 0.3052 -0.2574 -0.3369 0.172 Uiso 0.677(9) 1 calc PR A 1
C36' C 0.4019(7) -0.1916(3) -0.3699(6) 0.0938(15) Uani 0.323(9) 1 d PDU A 2
C37' C 0.491(2) -0.1664(11) -0.428(2) 0.106(4) Uani 0.323(9) 1 d PDU A 2
H37D H 0.5096 -0.1917 -0.4771 0.159 Uiso 0.323(9) 1 calc PR A 2
H37E H 0.5545 -0.1592 -0.3887 0.159 Uiso 0.323(9) 1 calc PR A 2
H37F H 0.4647 -0.1321 -0.4552 0.159 Uiso 0.323(9) 1 calc PR A 2
C38' C 0.415(3) -0.2490(7) -0.3316(18) 0.107(4) Uani 0.323(9) 1 d PDU A 2
H38D H 0.4341 -0.2739 -0.3813 0.160 Uiso 0.323(9) 1 calc PR A 2
H38E H 0.3470 -0.2608 -0.3052 0.160 Uiso 0.323(9) 1 calc PR A 2
H38F H 0.4719 -0.2493 -0.2837 0.160 Uiso 0.323(9) 1 calc PR A 2
C39' C 0.3057(17) -0.1974(13) -0.4403(17) 0.107(4) Uani 0.323(9) 1 d PDU A 2
H39D H 0.3255 -0.2224 -0.4896 0.161 Uiso 0.323(9) 1 calc PR A 2
H39E H 0.2882 -0.1616 -0.4666 0.161 Uiso 0.323(9) 1 calc PR A 2
H39F H 0.2429 -0.2118 -0.4089 0.161 Uiso 0.323(9) 1 calc PR A 2
C40 C 0.781(3) 0.1554(14) -0.276(3) 0.103(9) Uani 0.25 1 d PU . .
C41 C 0.753(3) 0.1614(12) -0.193(2) 0.079(7) Uani 0.25 1 d PU . .
N1 N 0.2741(5) 0.0962(3) 0.5792(4) 0.0854(17) Uani 1 1 d . . .
N2 N 0.0685(5) 0.0289(2) 0.1754(4) 0.0749(16) Uani 1 1 d . . .
N3 N 0.2290(4) 0.0405(2) 0.0595(3) 0.0627(14) Uani 1 1 d . . .
N4 N 0.3186(5) 0.1362(2) 0.0908(4) 0.0772(16) Uani 1 1 d . . .
O1 O 0.5952(5) 0.3358(2) 0.6858(4) 0.0999(16) Uani 1 1 d U . .
O2 O 0.5278(5) 0.3591(2) 0.5529(4) 0.120(2) Uani 1 1 d U . .
O3 O 0.3477(6) 0.0617(3) 0.7132(4) 0.133(2) Uani 1 1 d . . .
O4 O 0.2419(5) 0.0940(2) 0.2941(3) 0.0973(16) Uani 1 1 d . . .
O5 O 0.3101(6) 0.0104(3) 0.2822(5) 0.139(2) Uani 1 1 d . . .
O6 O 0.6684(13) 0.1669(6) -0.1767(10) 0.053(4) Uani 0.25 1 d PU . .
O1W O 0.4393(6) -0.0653(3) 0.2090(5) 0.149(3) Uani 0.90 1 d PD . .
H1A H 0.5126 -0.0575 0.2334 0.224 Uiso 0.90 1 d PRD . .
H1B H 0.3978 -0.0412 0.2434 0.224 Uiso 0.90 1 d PRD . .
O2W O 0.1535(15) 0.2166(7) 0.3632(11) 0.101(5) Uani 0.35 1 d PU . .
O3W O 0.0764(18) 0.1881(9) 0.3894(14) 0.118(6) Uani 0.30 1 d PU . .
O4W O -0.004(2) 0.1561(11) 0.4983(19) 0.104(8) Uani 0.20 1 d PU . .

loop_
_atom_site_aniso_label
_atom_site_aniso_U_11
_atom_site_aniso_U_22
_atom_site_aniso_U_33
_atom_site_aniso_U_23
_atom_site_aniso_U_13
_atom_site_aniso_U_12
Zn1 0.0867(6) 0.0670(5) 0.0723(5) -0.0111(4) 0.0150(4) 0.0016(5)
C1 0.087(4) 0.064(3) 0.080(4) 0.004(3) 0.009(3) 0.007(3)
C2 0.092(4) 0.071(3) 0.083(4) 0.004(3) 0.012(3) 0.002(3)
C3 0.100(4) 0.083(3) 0.093(3) 0.005(3) 0.003(3) -0.008(3)
C4 0.107(4) 0.083(3) 0.091(3) 0.008(3) 0.008(3) -0.009(3)
C5 0.096(3) 0.082(3) 0.084(3) -0.002(3) 0.016(3) -0.008(3)
C6 0.099(3) 0.082(3) 0.090(3) -0.002(3) 0.010(3) 0.000(3)
C7 0.101(4) 0.077(3) 0.086(3) 0.002(3) 0.013(3) 0.001(3)
C8 0.104(3) 0.090(3) 0.090(3) -0.002(3) 0.016(3) -0.012(3)
C9 0.110(4) 0.093(4) 0.089(4) 0.006(3) 0.010(3) -0.012(3)
C10 0.119(4) 0.096(4) 0.102(4) 0.009(4) 0.004(4) -0.003(3)
C11 0.117(4) 0.093(4) 0.102(4) 0.000(4) 0.007(4) 0.000(4)
C12 0.098(4) 0.085(4) 0.085(4) 0.006(3) 0.010(3) -0.008(3)
C13 0.098(3) 0.085(3) 0.087(3) 0.003(3) 0.011(3) -0.013(3)
C14 0.095(4) 0.086(4) 0.091(4) 0.001(4) 0.005(4) -0.005(4)
C15 0.091(4) 0.092(4) 0.081(4) -0.009(3) 0.030(3) -0.003(3)
C16 0.089(4) 0.099(4) 0.085(4) -0.006(4) 0.038(3) -0.013(4)
C17 0.086(4) 0.090(4) 0.082(4) -0.002(3) 0.026(3) -0.015(3)
C18 0.082(3) 0.082(3) 0.074(3) -0.006(3) 0.028(3) -0.009(3)
C19 0.076(3) 0.072(3) 0.066(3) -0.001(3) 0.019(3) -0.005(3)
C20 0.073(3) 0.068(3) 0.064(3) -0.005(2) 0.018(2) -0.007(3)
C21 0.075(3) 0.066(3) 0.069(3) -0.005(3) 0.019(2) -0.010(3)
C22 0.074(3) 0.066(3) 0.066(3) -0.005(2) 0.017(2) -0.003(2)
C23 0.076(3) 0.066(3) 0.070(3) -0.004(3) 0.018(2) -0.009(3)
C24 0.075(3) 0.066(3) 0.071(3) -0.004(3) 0.015(3) -0.008(2)
C25 0.084(3) 0.071(3) 0.078(3) -0.004(3) 0.017(3) -0.015(3)
C26 0.100(4) 0.081(3) 0.090(4) -0.010(3) 0.020(3) -0.020(3)
C27 0.111(4) 0.087(4) 0.105(4) -0.006(3) 0.026(3) -0.030(3)
C28 0.121(4) 0.084(4) 0.109(4) -0.015(4) 0.023(4) -0.027(4)
C29 0.109(4) 0.083(4) 0.096(4) -0.015(3) 0.020(3) -0.017(3)
C30 0.074(3) 0.067(3) 0.069(3) -0.006(2) 0.019(2) -0.007(2)
C31 0.083(3) 0.080(3) 0.081(3) -0.013(3) 0.028(3) -0.008(3)
C32 0.095(3) 0.085(3) 0.088(3) -0.020(3) 0.023(3) -0.009(3)
C33 0.090(3) 0.081(3) 0.080(3) -0.017(3) 0.023(3) -0.004(3)
C34 0.089(3) 0.088(3) 0.084(3) -0.011(3) 0.024(3) 0.004(3)
C35 0.083(3) 0.077(3) 0.079(3) -0.008(3) 0.018(3) -0.005(3)
C36 0.098(3) 0.093(3) 0.091(3) -0.015(3) 0.022(3) 0.000(3)
C37 0.109(6) 0.110(6) 0.093(6) -0.017(5) 0.011(5) 0.010(5)
C38 0.124(6) 0.109(6) 0.104(6) -0.024(5) 0.021(5) 0.019(5)
C39 0.128(6) 0.108(6) 0.109(6) -0.025(5) 0.034(5) -0.002(6)
C36' 0.098(3) 0.093(3) 0.091(3) -0.015(3) 0.022(3) 0.000(3)
C37' 0.111(7) 0.108(6) 0.101(7) -0.021(6) 0.028(6) 0.004(7)
C38' 0.115(7) 0.105(7) 0.102(7) -0.018(6) 0.021(6) 0.004(6)
C39' 0.115(7) 0.105(7) 0.102(7) -0.018(6) 0.020(6) 0.009(6)
C40 0.107(11) 0.095(11) 0.106(11) 0.004(9) 0.007(9) -0.016(8)
C41 0.084(10) 0.074(10) 0.076(10) -0.015(8) -0.014(8) -0.007(8)
N1 0.089(4) 0.081(4) 0.086(4) 0.005(4) 0.014(3) -0.022(4)
N2 0.083(4) 0.076(4) 0.068(4) -0.011(3) 0.025(3) 0.001(3)
N3 0.066(3) 0.063(3) 0.060(3) 0.000(3) 0.011(3) -0.005(3)
N4 0.090(4) 0.063(4) 0.080(4) -0.009(3) 0.012(3) -0.011(3)
O1 0.106(4) 0.080(4) 0.115(4) 0.010(3) 0.011(3) -0.017(3)
O2 0.145(5) 0.097(4) 0.119(4) 0.020(3) 0.013(4) -0.015(4)
O3 0.169(6) 0.145(6) 0.084(4) 0.016(4) 0.009(4) -0.037(5)
O4 0.129(5) 0.092(4) 0.071(3) -0.006(3) 0.003(3) -0.014(4)
O5 0.156(6) 0.139(6) 0.122(5) -0.047(5) -0.009(4) 0.045(5)
O6 0.060(8) 0.041(7) 0.059(7) -0.014(6) 0.023(6) -0.015(6)
O1W 0.139(6) 0.155(7) 0.155(7) -0.065(5) 0.038(5) -0.017(5)
O2W 0.122(9) 0.094(8) 0.088(8) -0.014(7) -0.013(7) 0.012(7)
O3W 0.122(10) 0.118(10) 0.112(10) -0.028(8) -0.009(8) 0.039(8)
O4W 0.099(11) 0.099(11) 0.114(11) -0.006(9) 0.006(9) 0.037(9)

loop_
_atom_type_symbol
_atom_type_description
_atom_type_scat_dispersion_real
_atom_type_scat_dispersion_imag
_atom_type_scat_source
C C 0.0033 0.0016 'International Tables Vol C Tables 4.2.6.8 and 6.1.1.4'
H H 0.0000 0.0000 'International Tables Vol C Tables 4.2.6.8 and 6.1.1.4'
N N 0.0061 0.0033 'International Tables Vol C Tables 4.2.6.8 and 6.1.1.4'
O O 0.0106 0.0060 'International Tables Vol C Tables 4.2.6.8 and 6.1.1.4'
Zn Zn 0.2839 1.4301 'International Tables Vol C Tables 4.2.6.8 and 6.1.1.4'

loop_
_geom_angle_atom_site_label_1
_geom_angle_atom_site_label_2
_geom_angle_atom_site_label_3
_geom_angle
_geom_angle_site_symmetry_1
_geom_angle_site_symmetry_3
O4 Zn1 O1 92.9(3) . 4_565
O4 Zn1 N3 124.7(2) . .
O1 Zn1 N3 142.4(2) 4_565 .
O4 Zn1 N4 103.0(2) . .
O1 Zn1 N4 98.0(2) 4_565 .
N3 Zn1 N4 75.2(2) . .
O4 Zn1 N2 96.4(2) . .
O1 Zn1 N2 103.0(2) 4_565 .
N3 Zn1 N2 75.6(2) . .
N4 Zn1 N2 150.5(2) . .
O2 C1 O1 122.6(8) . .
O2 C1 C2 120.5(8) . .
O1 C1 C2 116.7(8) . .
C7 C2 C3 118.8(8) . .
C7 C2 C1 119.7(7) . .
C3 C2 C1 121.6(8) . .
C2 C3 C4 120.1(8) . .
C2 C3 H3 119.9 . .
C4 C3 H3 119.9 . .
C5 C4 C3 120.4(8) . .
C5 C4 H4 119.8 . .
C3 C4 H4 119.8 . .
C6 C5 C4 118.5(8) . .
C6 C5 C8 121.7(8) . .
C4 C5 C8 119.8(8) . .
C5 C6 C7 120.4(8) . .
C5 C6 H6 119.8 . .
C7 C6 H6 119.8 . .
C2 C7 C6 121.9(8) . .
C2 C7 H7 119.1 . .
C6 C7 H7 119.1 . .
C5 C8 N1 110.8(6) . .
C5 C8 H8A 109.5 . .
N1 C8 H8A 109.5 . .
C5 C8 H8B 109.5 . .
N1 C8 H8B 109.5 . .
H8A C8 H8B 108.1 . .
O3 C9 N1 118.4(9) . .
O3 C9 C10 125.0(10) . .
N1 C9 C10 116.6(9) . .
C11 C10 C9 121.5(9) . .
C11 C10 H10 119.2 . .
C9 C10 H10 119.2 . .
C10 C11 C12 120.4(9) . .
C10 C11 H11 119.8 . .
C12 C11 H11 119.8 . .
C13 C12 C11 118.4(8) . .
C13 C12 C14 119.3(8) . .
C11 C12 C14 122.3(8) . .
C12 C13 N1 121.5(8) . .
C12 C13 H13 119.2 . .
N1 C13 H13 119.2 . .
O5 C14 O4 125.4(9) . .
O5 C14 C12 119.6(9) . .
O4 C14 C12 115.0(8) . .
C16 C15 N2 123.7(7) . .
C16 C15 H15 118.2 . .
N2 C15 H15 118.2 . .
C17 C16 C15 118.3(7) . .
C17 C16 H16 120.9 . .
C15 C16 H16 120.9 . .
C16 C17 C18 120.8(7) . .
C16 C17 H17 119.6 . .
C18 C17 H17 119.6 . .
C19 C18 C17 117.7(7) . .
C19 C18 H18 121.2 . .
C17 C18 H18 121.2 . .
N2 C19 C18 122.3(6) . .
N2 C19 C20 114.7(6) . .
C18 C19 C20 122.9(6) . .
N3 C20 C21 121.5(6) . .
N3 C20 C19 114.1(6) . .
C21 C20 C19 124.4(6) . .
C20 C21 C22 119.4(6) . .
C20 C21 H21 120.3 . .
C22 C21 H21 120.3 . .
C23 C22 C21 117.8(6) . .
C23 C22 C30 121.4(6) . .
C21 C22 C30 120.7(6) . .
C24 C23 C22 119.1(6) . .
C24 C23 H23 120.5 . .
C22 C23 H23 120.5 . .
N3 C24 C23 121.7(6) . .
N3 C24 C25 113.7(6) . .
C23 C24 C25 124.6(6) . .
N4 C25 C26 121.8(7) . .
N4 C25 C24 115.2(6) . .
C26 C25 C24 122.9(7) . .
C25 C26 C27 117.8(7) . .
C25 C26 H26 121.1 . .
C27 C26 H26 121.1 . .
C28 C27 C26 119.5(8) . .
C28 C27 H27 120.3 . .
C26 C27 H27 120.3 . .
C27 C28 C29 118.9(8) . .
C27 C28 H28 120.5 . .
C29 C28 H28 120.5 . .
N4 C29 C28 122.4(8) . .
N4 C29 H29 118.8 . .
C28 C29 H29 118.8 . .
C31 C30 C35 117.0(6) . .
C31 C30 C22 121.9(6) . .
C35 C30 C22 121.1(6) . .
C32 C31 C30 122.9(7) . .
C32 C31 H31 118.6 . .
C30 C31 H31 118.6 . .
C31 C32 C33 121.8(7) . .
C31 C32 H32 119.1 . .
C33 C32 H32 119.1 . .
C34 C33 C32 116.0(7) . .
C34 C33 C36 120.3(7) . .
C32 C33 C36 123.7(7) . .
C35 C34 C33 122.8(7) . .
C35 C34 H34 118.6 . .
C33 C34 H34 118.6 . .
C34 C35 C30 119.6(7) . .
C34 C35 H35 120.2 . .
C30 C35 H35 120.2 . .
C38 C36 C33 108.5(8) . .
C38 C36 C39 106.4(9) . .
C33 C36 C39 113.9(8) . .
C38 C36 C37 107.7(9) . .
C33 C36 C37 111.1(8) . .
C39 C36 C37 109.0(9) . .
C36 C37 H37A 109.5 . .
C36 C37 H37B 109.5 . .
H37A C37 H37B 109.5 . .
C36 C37 H37C 109.5 . .
H37A C37 H37C 109.5 . .
H37B C37 H37C 109.5 . .
C36 C38 H38A 109.5 . .
C36 C38 H38B 109.5 . .
H38A C38 H38B 109.5 . .
C36 C38 H38C 109.5 . .
H38A C38 H38C 109.5 . .
H38B C38 H38C 109.5 . .
C36 C39 H39A 109.5 . .
C36 C39 H39B 109.5 . .
H39A C39 H39B 109.5 . .
C36 C39 H39C 109.5 . .
H39A C39 H39C 109.5 . .
H39B C39 H39C 109.5 . .
H37D C37' H37E 109.5 . .
H37D C37' H37F 109.5 . .
H37E C37' H37F 109.5 . .
H38D C38' H38E 109.5 . .
H38D C38' H38F 109.5 . .
H38E C38' H38F 109.5 . .
H39D C39' H39E 109.5 . .
H39D C39' H39F 109.5 . .
H39E C39' H39F 109.5 . .
O6 C41 C40 121(3) . .
C13 N1 C9 121.4(8) . .
C13 N1 C8 118.4(7) . .
C9 N1 C8 120.2(7) . .
C19 N2 C15 117.3(6) . .
C19 N2 Zn1 115.9(4) . .
C15 N2 Zn1 126.8(5) . .
C20 N3 C24 120.5(6) . .
C20 N3 Zn1 119.6(4) . .
C24 N3 Zn1 119.8(4) . .
C29 N4 C25 119.5(6) . .
C29 N4 Zn1 124.7(5) . .
C25 N4 Zn1 115.8(5) . .
C1 O1 Zn1 108.9(5) . 4_666
C14 O4 Zn1 121.0(6) . .
H1A O1W H1B 101.7 . .

loop_
_geom_bond_atom_site_label_1
_geom_bond_atom_site_label_2
_geom_bond_distance
_geom_bond_site_symmetry_2
Zn1 O4 1.965(5) .
Zn1 O1 2.004(5) 4_565
Zn1 N3 2.073(5) .
Zn1 N4 2.158(6) .
Zn1 N2 2.178(6) .
C1 O2 1.173(8) .
C1 O1 1.240(8) .
C1 C2 1.495(10) .
C2 C7 1.356(10) .
C2 C3 1.363(10) .
C3 C4 1.416(10) .
C3 H3 0.9300 .
C4 C5 1.372(10) .
C4 H4 0.9300 .
C5 C6 1.374(10) .
C5 C8 1.491(10) .
C6 C7 1.383(10) .
C6 H6 0.9300 .
C7 H7 0.9300 .
C8 N1 1.494(9) .
C8 H8A 0.9700 .
C8 H8B 0.9700 .
C9 O3 1.230(9) .
C9 N1 1.382(10) .
C9 C10 1.398(11) .
C10 C11 1.375(10) .
C10 H10 0.9300 .
C11 C12 1.388(10) .
C11 H11 0.9300 .
C12 C13 1.355(10) .
C12 C14 1.503(11) .
C13 N1 1.378(9) .
C13 H13 0.9300 .
C14 O5 1.219(9) .
C14 O4 1.237(9) .
C15 C16 1.345(9) .
C15 N2 1.343(8) .
C15 H15 0.9300 .
C16 C17 1.329(9) .
C16 H16 0.9300 .
C17 C18 1.377(9) .
C17 H17 0.9300 .
C18 C19 1.371(9) .
C18 H18 0.9300 .
C19 N2 1.323(8) .
C19 C20 1.508(8) .
C20 N3 1.330(7) .
C20 C21 1.366(8) .
C21 C22 1.405(8) .
C21 H21 0.9300 .
C22 C23 1.391(8) .
C22 C30 1.501(9) .
C23 C24 1.378(8) .
C23 H23 0.9300 .
C24 N3 1.327(7) .
C24 C25 1.479(9) .
C25 N4 1.333(8) .
C25 C26 1.386(9) .
C26 C27 1.415(10) .
C26 H26 0.9300 .
C27 C28 1.360(10) .
C27 H27 0.9300 .
C28 C29 1.377(10) .
C28 H28 0.9300 .
C29 N4 1.335(8) .
C29 H29 0.9300 .
C30 C31 1.367(9) .
C30 C35 1.388(9) .
C31 C32 1.372(9) .
C31 H31 0.9300 .
C32 C33 1.377(9) .
C32 H32 0.9300 .
C33 C34 1.376(9) .
C33 C36 1.494(10) .
C34 C35 1.408(9) .
C34 H34 0.9300 .
C35 H35 0.9300 .
C36 C38 1.503(11) .
C36 C39 1.502(11) .
C36 C37 1.520(11) .
C37 H37A 0.9600 .
C37 H37B 0.9600 .
C37 H37C 0.9600 .
C38 H38A 0.9600 .
C38 H38B 0.9600 .
C38 H38C 0.9600 .
C39 H39A 0.9600 .
C39 H39B 0.9600 .
C39 H39C 0.9600 .
C37' H37D 0.9600 .
C37' H37E 0.9600 .
C37' H37F 0.9600 .
C38' H38D 0.9600 .
C38' H38E 0.9600 .
C38' H38F 0.9600 .
C39' H39D 0.9600 .
C39' H39E 0.9600 .
C39' H39F 0.9600 .
C40 C41 1.25(4) .
C41 O6 1.06(3) .
O1 Zn1 2.004(5) 4_666
O1W H1A 0.9661 .
O1W H1B 0.9195 .
O2W O3W 1.23(2) .

loop_
_geom_hbond_atom_site_label_D
_geom_hbond_atom_site_label_H
_geom_hbond_atom_site_label_A
_geom_hbond_distance_DH
_geom_hbond_distance_HA
_geom_hbond_distance_DA
_geom_hbond_angle_DHA
_geom_hbond_site_symmetry_A
O1W H1B O5 0.92 1.74 2.640(9) 166.3 .
O1W H1A O3 0.97 1.85 2.793(10) 165.4 3_656

loop_
_geom_torsion_atom_site_label_1
_geom_torsion_atom_site_label_2
_geom_torsion_atom_site_label_3
_geom_torsion_atom_site_label_4
_geom_torsion
_geom_torsion_site_symmetry_1
_geom_torsion_site_symmetry_4
O2 C1 C2 C7 -7.4(12) . .
O1 C1 C2 C7 168.1(7) . .
O2 C1 C2 C3 172.8(8) . .
O1 C1 C2 C3 -11.7(11) . .
C7 C2 C3 C4 1.7(12) . .
C1 C2 C3 C4 -178.4(7) . .
C2 C3 C4 C5 -1.2(12) . .
C3 C4 C5 C6 -0.4(12) . .
C3 C4 C5 C8 178.3(7) . .
C4 C5 C6 C7 1.4(11) . .
C8 C5 C6 C7 -177.3(7) . .
C3 C2 C7 C6 -0.7(12) . .
C1 C2 C7 C6 179.4(7) . .
C5 C6 C7 C2 -0.9(12) . .
C6 C5 C8 N1 94.5(9) . .
C4 C5 C8 N1 -84.2(9) . .
O3 C9 C10 C11 -176.1(8) . .
N1 C9 C10 C11 3.2(12) . .
C9 C10 C11 C12 1.0(13) . .
C10 C11 C12 C13 -3.2(12) . .
C10 C11 C12 C14 178.5(7) . .
C11 C12 C13 N1 1.1(12) . .
C14 C12 C13 N1 179.4(7) . .
C13 C12 C14 O5 -173.8(8) . .
C11 C12 C14 O5 4.5(13) . .
C13 C12 C14 O4 5.2(11) . .
C11 C12 C14 O4 -176.5(8) . .
N2 C15 C16 C17 -0.7(13) . .
C15 C16 C17 C18 0.8(12) . .
C16 C17 C18 C19 -0.2(11) . .
C17 C18 C19 N2 -0.5(11) . .
C17 C18 C19 C20 -178.8(7) . .
N2 C19 C20 N3 -3.8(9) . .
C18 C19 C20 N3 174.6(6) . .
N2 C19 C20 C21 177.7(7) . .
C18 C19 C20 C21 -3.8(11) . .
N3 C20 C21 C22 -0.6(10) . .
C19 C20 C21 C22 177.7(6) . .
C20 C21 C22 C23 1.5(10) . .
C20 C21 C22 C30 -176.6(6) . .
C21 C22 C23 C24 -1.3(10) . .
C30 C22 C23 C24 176.8(6) . .
C22 C23 C24 N3 0.3(10) . .
C22 C23 C24 C25 -177.1(7) . .
N3 C24 C25 N4 2.1(9) . .
C23 C24 C25 N4 179.6(7) . .
N3 C24 C25 C26 -179.3(7) . .
C23 C24 C25 C26 -1.7(12) . .
N4 C25 C26 C27 -2.6(12) . .
C24 C25 C26 C27 178.8(7) . .
C25 C26 C27 C28 0.8(12) . .
C26 C27 C28 C29 0.4(13) . .
C27 C28 C29 N4 0.2(14) . .
C23 C22 C30 C31 -158.2(7) . .
C21 C22 C30 C31 19.8(10) . .
C23 C22 C30 C35 21.8(10) . .
C21 C22 C30 C35 -160.2(7) . .
C35 C30 C31 C32 0.2(11) . .
C22 C30 C31 C32 -179.9(7) . .
C30 C31 C32 C33 -0.5(12) . .
C31 C32 C33 C34 0.6(12) . .
C31 C32 C33 C36 -178.0(7) . .
C32 C33 C34 C35 -0.5(11) . .
C36 C33 C34 C35 178.2(7) . .
C33 C34 C35 C30 0.2(11) . .
C31 C30 C35 C34 0.0(10) . .
C22 C30 C35 C34 -180.0(6) . .
C34 C33 C36 C38 56.1(11) . .
C32 C33 C36 C38 -125.3(10) . .
C34 C33 C36 C39 174.4(10) . .
C32 C33 C36 C39 -7.1(13) . .
C34 C33 C36 C37 -62.1(11) . .
C32 C33 C36 C37 116.4(10) . .
C12 C13 N1 C9 3.4(11) . .
C12 C13 N1 C8 -178.8(7) . .
O3 C9 N1 C13 174.0(7) . .
C10 C9 N1 C13 -5.4(11) . .
O3 C9 N1 C8 -3.8(11) . .
C10 C9 N1 C8 176.8(7) . .
C5 C8 N1 C13 -82.4(8) . .
C5 C8 N1 C9 95.4(8) . .
C18 C19 N2 C15 0.5(11) . .
C20 C19 N2 C15 179.0(6) . .
C18 C19 N2 Zn1 -176.5(5) . .
C20 C19 N2 Zn1 1.9(8) . .
C16 C15 N2 C19 0.1(11) . .
C16 C15 N2 Zn1 176.8(6) . .
O4 Zn1 N2 C19 -124.2(5) . .
O1 Zn1 N2 C19 141.3(5) 4_565 .
N3 Zn1 N2 C19 0.0(5) . .
N4 Zn1 N2 C19 7.0(8) . .
O4 Zn1 N2 C15 59.1(6) . .
O1 Zn1 N2 C15 -35.4(7) 4_565 .
N3 Zn1 N2 C15 -176.7(7) . .
N4 Zn1 N2 C15 -169.7(6) . .
C21 C20 N3 C24 -0.5(10) . .
C19 C20 N3 C24 -178.9(6) . .
C21 C20 N3 Zn1 -177.5(5) . .
C19 C20 N3 Zn1 4.1(8) . .
C23 C24 N3 C20 0.6(10) . .
C25 C24 N3 C20 178.3(6) . .
C23 C24 N3 Zn1 177.6(5) . .
C25 C24 N3 Zn1 -4.7(8) . .
O4 Zn1 N3 C20 85.5(5) . .
O1 Zn1 N3 C20 -95.0(6) 4_565 .
N4 Zn1 N3 C20 -178.8(5) . .
N2 Zn1 N3 C20 -2.4(5) . .
O4 Zn1 N3 C24 -91.5(5) . .
O1 Zn1 N3 C24 88.0(6) 4_565 .
N4 Zn1 N3 C24 4.2(5) . .
N2 Zn1 N3 C24 -179.4(5) . .
C28 C29 N4 C25 -2.0(12) . .
C28 C29 N4 Zn1 178.6(6) . .
C26 C25 N4 C29 3.2(11) . .
C24 C25 N4 C29 -178.1(7) . .
C26 C25 N4 Zn1 -177.3(6) . .
C24 C25 N4 Zn1 1.3(8) . .
O4 Zn1 N4 C29 -60.5(7) . .
O1 Zn1 N4 C29 34.4(6) 4_565 .
N3 Zn1 N4 C29 176.6(7) . .
N2 Zn1 N4 C29 169.6(6) . .
O4 Zn1 N4 C25 120.1(5) . .
O1 Zn1 N4 C25 -145.0(5) 4_565 .
N3 Zn1 N4 C25 -2.8(5) . .
N2 Zn1 N4 C25 -9.8(8) . .
O2 C1 O1 Zn1 -1.7(10) . 4_666
C2 C1 O1 Zn1 -177.1(5) . 4_666
O5 C14 O4 Zn1 11.3(12) . .
C12 C14 O4 Zn1 -167.6(5) . .
O1 Zn1 O4 C14 162.2(6) 4_565 .
N3 Zn1 O4 C14 -18.1(7) . .
N4 Zn1 O4 C14 -98.9(6) . .
N2 Zn1 O4 C14 58.7(6) . .
